data_4347121
loop_
_publ_author_name
'Travis, Will'
'Knapp, Caroline E.'
'Savory, Christopher N.'
'Ganose, Alex M.'
'Kafourou, Panagiota'
'Song, Xingchi'
'Sharif, Zainab'
'Cockcroft, Jeremy K.'
'Scanlon, David O.'
'Bronstein, Hugo'
'Palgrave, Robert G.'

_publ_section_title
;
 Hybrid Organic-Inorganic Coordination Complexes as Tunable Optical
 Response Materials.
;
_journal_issue 7
_journal_name_full 'Inorganic chemistry'
_journal_page_first 3393
_journal_page_last 3400
_journal_paper_doi 10.1021/acs.inorgchem.5b02749
_journal_volume 55
_journal_year 2016
_chemical_formula_moiety 'C27 H21 Bi I3 N5 O'
_chemical_formula_sum 'C27 H21 Bi I3 N5 O'
_chemical_formula_weight 1021.17
_chemical_name_systematic BiI3dppn
_space_group_crystal_system triclinic
_space_group_IT_number 2
_space_group_name_Hall '-P 1'
_space_group_name_H-M_alt 'P -1'
_atom_sites_solution_hydrogens geom
_audit_creation_date 2015-10-29
_audit_creation_method
;
Olex2 1.2
(compiled 2015.09.30 svn.r3233 for OlexSys, GUI svn.r5103)
;
_cell_angle_alpha 116.265(2)
_cell_angle_beta 98.2161(19)
_cell_angle_gamma 90.5808(17)
_cell_formula_units_Z 2
_cell_length_a 8.57429(19)
_cell_length_b 12.9571(3)
_cell_length_c 14.3855(3)
_cell_measurement_reflns_used 24393
_cell_measurement_temperature 150.3(7)
_cell_measurement_theta_max 75.7540
_cell_measurement_theta_min 3.7980
_cell_volume 1413.63(6)
_computing_cell_refinement
;
CrysAlisPro, Agilent Technologies,
Version 1.171.37.35 (release 13-08-2014 CrysAlis171 .NET)
(compiled Aug 13 2014,18:06:01)
;
_computing_data_collection
;
CrysAlisPro, Agilent Technologies,
Version 1.171.37.35 (release 13-08-2014 CrysAlis171 .NET)
(compiled Aug 13 2014,18:06:01)
;
_computing_data_reduction
;
CrysAlisPro, Agilent Technologies,
Version 1.171.37.35 (release 13-08-2014 CrysAlis171 .NET)
(compiled Aug 13 2014,18:06:01)
;
_computing_molecular_graphics 'Olex2 (Dolomanov et al., 2009)'
_computing_publication_material 'Olex2 (Dolomanov et al., 2009)'
_computing_structure_refinement 'ShelXL (Sheldrick, 2015)'
_computing_structure_solution
;
Superflip (Palatinus & Chapuis, 2007;Palatinus & van der Lee, 2008;
Palatinus et al., 2012)
;
_diffrn_ambient_environment N~2~
_diffrn_ambient_temperature 150.3(7)
_diffrn_detector 'CCD plate'
_diffrn_detector_area_resol_mean 5.2031
_diffrn_detector_type Atlas
_diffrn_measured_fraction_theta_full 1.000
_diffrn_measured_fraction_theta_max 0.994
_diffrn_measurement_details
;
#__ type_ start__ end____ width___ exp.time_
  1 omega  -55.00  -15.00   1.0000    1.0000
omega____ theta____ kappa____ phi______ frames
    -      -42.6216  -53.0000  -24.0000 40

#__ type_ start__ end____ width___ exp.time_
  2 omega  -50.00  -22.00   1.0000    1.0000
omega____ theta____ kappa____ phi______ frames
    -      -42.6216  -38.0000 -150.0000 28

#__ type_ start__ end____ width___ exp.time_
  3 omega  -96.00  -58.00   1.0000    1.0000
omega____ theta____ kappa____ phi______ frames
    -      -42.6216  -53.0000  -24.0000 38

#__ type_ start__ end____ width___ exp.time_
  4 omega -117.00  -64.00   1.0000    1.0000
omega____ theta____ kappa____ phi______ frames
    -      -42.6216  -38.0000 -150.0000 53

#__ type_ start__ end____ width___ exp.time_
  5 omega  -75.00   24.00   1.0000    1.0000
omega____ theta____ kappa____ phi______ frames
    -      -42.6216   77.0000  -90.0000 99

#__ type_ start__ end____ width___ exp.time_
  6 omega    6.00   31.00   1.0000    1.0000
omega____ theta____ kappa____ phi______ frames
    -       42.0000   87.0000   38.7085 25

#__ type_ start__ end____ width___ exp.time_
  7 omega  -98.00  -14.00   1.0000    1.0000
omega____ theta____ kappa____ phi______ frames
    -      -42.6216  -57.0000  120.0000 84

#__ type_ start__ end____ width___ exp.time_
  8 omega  -66.00   30.00   1.0000    1.0000
omega____ theta____ kappa____ phi______ frames
    -      -42.6216   57.0000  150.0000 96

#__ type_ start__ end____ width___ exp.time_
  9 omega    6.00   31.00   1.0000    1.0000
omega____ theta____ kappa____ phi______ frames
    -       42.0000   87.0000  145.9069 25

#__ type_ start__ end____ width___ exp.time_
 10 omega   22.00   48.00   1.0000    1.0000
omega____ theta____ kappa____ phi______ frames
    -       54.0000   78.0000  152.9649 26

#__ type_ start__ end____ width___ exp.time_
 11 omega   35.00   73.00   1.0000    1.0000
omega____ theta____ kappa____ phi______ frames
    -       66.0000   76.0000  126.0226 38

#__ type_ start__ end____ width___ exp.time_
 12 omega   48.00   81.00   1.0000    2.0000
omega____ theta____ kappa____ phi______ frames
    -       78.0000   74.0000   72.2187 33

#__ type_ start__ end____ width___ exp.time_
 13 omega  104.00  139.00   1.0000    1.0000
omega____ theta____ kappa____ phi______ frames
    -       66.0000   76.0000  126.0226 35

#__ type_ start__ end____ width___ exp.time_
 14 omega  153.00  178.00   1.0000    2.0000
omega____ theta____ kappa____ phi______ frames
    -      112.0000   77.0000  150.0000 25

#__ type_ start__ end____ width___ exp.time_
 15 omega  144.00  170.00   1.0000    2.0000
omega____ theta____ kappa____ phi______ frames
    -      112.0000   77.0000   90.0000 26

#__ type_ start__ end____ width___ exp.time_
 16 omega  131.00  162.00   1.0000    2.0000
omega____ theta____ kappa____ phi______ frames
    -      112.0000   77.0000  120.0000 31

#__ type_ start__ end____ width___ exp.time_
 17 omega  121.00  172.00   1.0000    2.0000
omega____ theta____ kappa____ phi______ frames
    -      112.0000   77.0000   60.0000 51

#__ type_ start__ end____ width___ exp.time_
 18 omega  152.00  177.00   1.0000    2.0000
omega____ theta____ kappa____ phi______ frames
    -      112.0000   77.0000    0.0000 25

#__ type_ start__ end____ width___ exp.time_
 19 omega  148.00  174.00   1.0000    2.0000
omega____ theta____ kappa____ phi______ frames
    -      112.0000   77.0000  -30.0000 26

#__ type_ start__ end____ width___ exp.time_
 20 omega  145.00  171.00   1.0000    2.0000
omega____ theta____ kappa____ phi______ frames
    -      112.0000   77.0000  -90.0000 26

#__ type_ start__ end____ width___ exp.time_
 21 omega  143.00  178.00   1.0000    2.0000
omega____ theta____ kappa____ phi______ frames
    -      112.0000   45.0000 -120.0000 35

#__ type_ start__ end____ width___ exp.time_
 22 omega  143.00  169.00   1.0000    2.0000
omega____ theta____ kappa____ phi______ frames
    -      112.0000   77.0000  -60.0000 26

#__ type_ start__ end____ width___ exp.time_
 23 omega  137.00  176.00   1.0000    2.0000
omega____ theta____ kappa____ phi______ frames
    -      112.0000   61.0000 -150.0000 39

#__ type_ start__ end____ width___ exp.time_
 24 omega  129.00  175.00   1.0000    2.0000
omega____ theta____ kappa____ phi______ frames
    -      112.0000   77.0000 -180.0000 46

#__ type_ start__ end____ width___ exp.time_
 25 omega  109.00  148.00   1.0000    1.0000
omega____ theta____ kappa____ phi______ frames
    -       74.0000   75.0000 -172.2673 39

#__ type_ start__ end____ width___ exp.time_
 26 omega  109.00  163.00   1.0000    2.0000
omega____ theta____ kappa____ phi______ frames
    -       94.0000   62.0000  -57.1585 54

#__ type_ start__ end____ width___ exp.time_
 27 omega  111.00  136.00   1.0000    2.0000
omega____ theta____ kappa____ phi______ frames
    -      112.0000   61.0000  -30.0000 25

#__ type_ start__ end____ width___ exp.time_
 28 omega   88.00  136.00   1.0000    2.0000
omega____ theta____ kappa____ phi______ frames
    -      112.0000   45.0000 -120.0000 48

#__ type_ start__ end____ width___ exp.time_
 29 omega   85.00  141.00   1.0000    2.0000
omega____ theta____ kappa____ phi______ frames
    -      112.0000   61.0000  -90.0000 56

#__ type_ start__ end____ width___ exp.time_
 30 omega   83.00  111.00   1.0000    2.0000
omega____ theta____ kappa____ phi______ frames
    -      112.0000   61.0000 -150.0000 28

#__ type_ start__ end____ width___ exp.time_
 31 omega   80.00  105.00   1.0000    2.0000
omega____ theta____ kappa____ phi______ frames
    -      112.0000   77.0000 -120.0000 25

#__ type_ start__ end____ width___ exp.time_
 32 omega   83.00  151.00   1.0000    2.0000
omega____ theta____ kappa____ phi______ frames
    -      112.0000   61.0000 -120.0000 68

#__ type_ start__ end____ width___ exp.time_
 33 omega   84.00  149.00   1.0000    2.0000
omega____ theta____ kappa____ phi______ frames
    -      112.0000   61.0000 -180.0000 65

#__ type_ start__ end____ width___ exp.time_
 34 omega   86.00  128.00   1.0000    2.0000
omega____ theta____ kappa____ phi______ frames
    -      112.0000   77.0000  -90.0000 42

#__ type_ start__ end____ width___ exp.time_
 35 omega   83.00  109.00   1.0000    2.0000
omega____ theta____ kappa____ phi______ frames
    -      112.0000   61.0000  -30.0000 26

#__ type_ start__ end____ width___ exp.time_
 36 omega   79.00  141.00   1.0000    2.0000
omega____ theta____ kappa____ phi______ frames
    -      112.0000   77.0000    0.0000 62

#__ type_ start__ end____ width___ exp.time_
 37 omega  117.00  143.00   1.0000    2.0000
omega____ theta____ kappa____ phi______ frames
    -      112.0000   77.0000   90.0000 26

#__ type_ start__ end____ width___ exp.time_
 38 omega   84.00  142.00   1.0000    2.0000
omega____ theta____ kappa____ phi______ frames
    -      112.0000   61.0000  120.0000 58

#__ type_ start__ end____ width___ exp.time_
 39 omega  107.00  160.00   1.0000    2.0000
omega____ theta____ kappa____ phi______ frames
    -      112.0000    0.0000   90.0000 53

#__ type_ start__ end____ width___ exp.time_
 40 omega  111.00  164.00   1.0000    2.0000
omega____ theta____ kappa____ phi______ frames
    -      112.0000  -15.0000  150.0000 53

#__ type_ start__ end____ width___ exp.time_
 41 omega   92.00  124.00   1.0000    2.0000
omega____ theta____ kappa____ phi______ frames
    -      112.0000  -77.0000   30.0000 32

#__ type_ start__ end____ width___ exp.time_
 42 omega   87.00  115.00   1.0000    2.0000
omega____ theta____ kappa____ phi______ frames
    -      112.0000 -111.0000    0.0000 28

#__ type_ start__ end____ width___ exp.time_
 43 omega   75.00  118.00   1.0000    2.0000
omega____ theta____ kappa____ phi______ frames
    -      112.0000 -117.0000  -76.6687 43

#__ type_ start__ end____ width___ exp.time_
 44 omega   95.00  122.00   1.0000    2.0000
omega____ theta____ kappa____ phi______ frames
    -      112.0000  -77.0000 -150.0000 27

#__ type_ start__ end____ width___ exp.time_
 45 omega   82.00  116.00   1.0000    2.0000
omega____ theta____ kappa____ phi______ frames
    -      112.0000 -111.0000 -150.0000 34

#__ type_ start__ end____ width___ exp.time_
 46 omega   78.00  104.00   1.0000    2.0000
omega____ theta____ kappa____ phi______ frames
    -      112.0000  -94.0000 -180.0000 26

#__ type_ start__ end____ width___ exp.time_
 47 omega   66.00  105.00   1.0000    2.0000
omega____ theta____ kappa____ phi______ frames
    -      112.0000  -94.0000 -150.0000 39

#__ type_ start__ end____ width___ exp.time_
 48 omega   73.00  103.00   1.0000    2.0000
omega____ theta____ kappa____ phi______ frames
    -      112.0000  -94.0000  -90.0000 30

#__ type_ start__ end____ width___ exp.time_
 49 omega   43.00   72.00   1.0000    2.0000
omega____ theta____ kappa____ phi______ frames
    -      112.0000 -117.0000  -76.6687 29

#__ type_ start__ end____ width___ exp.time_
 50 omega   37.00   65.00   1.0000    2.0000
omega____ theta____ kappa____ phi______ frames
    -      112.0000  -94.0000  -90.0000 28

#__ type_ start__ end____ width___ exp.time_
 51 omega   39.00   78.00   1.0000    2.0000
omega____ theta____ kappa____ phi______ frames
    -      112.0000  -77.0000 -150.0000 39

#__ type_ start__ end____ width___ exp.time_
 52 omega   37.00   78.00   1.0000    2.0000
omega____ theta____ kappa____ phi______ frames
    -      112.0000 -111.0000 -150.0000 41

#__ type_ start__ end____ width___ exp.time_
 53 omega   34.00   64.00   1.0000    2.0000
omega____ theta____ kappa____ phi______ frames
    -      112.0000  -94.0000 -180.0000 30

#__ type_ start__ end____ width___ exp.time_
 54 omega   50.00   89.00   1.0000    2.0000
omega____ theta____ kappa____ phi______ frames
    -      112.0000  -45.0000 -120.0000 39

#__ type_ start__ end____ width___ exp.time_
 55 omega   40.00  106.00   1.0000    2.0000
omega____ theta____ kappa____ phi______ frames
    -      112.0000  -94.0000    0.0000 66

#__ type_ start__ end____ width___ exp.time_
 56 omega   70.00  108.00   1.0000    2.0000
omega____ theta____ kappa____ phi______ frames
    -      112.0000  -94.0000   30.0000 38

#__ type_ start__ end____ width___ exp.time_
 57 omega   88.00  113.00   1.0000    2.0000
omega____ theta____ kappa____ phi______ frames
    -      112.0000 -111.0000  120.0000 25

#__ type_ start__ end____ width___ exp.time_
 58 omega   44.00   69.00   1.0000    2.0000
omega____ theta____ kappa____ phi______ frames
    -      112.0000  -77.0000   30.0000 25

#__ type_ start__ end____ width___ exp.time_
 59 omega   39.00   84.00   1.0000    2.0000
omega____ theta____ kappa____ phi______ frames
    -      112.0000 -111.0000    0.0000 45

#__ type_ start__ end____ width___ exp.time_
 60 omega   29.00   67.00   1.0000    2.0000
omega____ theta____ kappa____ phi______ frames
    -      112.0000  -94.0000   30.0000 38

#__ type_ start__ end____ width___ exp.time_
 61 omega   37.00   85.00   1.0000    2.0000
omega____ theta____ kappa____ phi______ frames
    -      112.0000 -111.0000  120.0000 48

#__ type_ start__ end____ width___ exp.time_
 62 omega   45.00   98.00   1.0000    2.0000
omega____ theta____ kappa____ phi______ frames
    -      112.0000  -94.0000  150.0000 53

#__ type_ start__ end____ width___ exp.time_
 63 omega   26.00   98.00   1.0000    1.0000
omega____ theta____ kappa____ phi______ frames
    -       42.6216 -125.0000   30.0000 72

#__ type_ start__ end____ width___ exp.time_
 64 omega   31.00   69.00   1.0000    2.0000
omega____ theta____ kappa____ phi______ frames
    -      112.0000  -15.0000  150.0000 38

#__ type_ start__ end____ width___ exp.time_
 65 omega   29.00   83.00   1.0000    2.0000
omega____ theta____ kappa____ phi______ frames
    -      112.0000    0.0000   90.0000 54

#__ type_ start__ end____ width___ exp.time_
 66 omega   68.00   94.00   1.0000    2.0000
omega____ theta____ kappa____ phi______ frames
    -       94.0000   49.0000  171.9151 26

#__ type_ start__ end____ width___ exp.time_
 67 omega   79.00  139.00   1.0000    2.0000
omega____ theta____ kappa____ phi______ frames
    -      112.0000   77.0000  150.0000 60

#__ type_ start__ end____ width___ exp.time_
 68 omega   88.00  157.00   1.0000    2.0000
omega____ theta____ kappa____ phi______ frames
    -      112.0000   61.0000  150.0000 69

#__ type_ start__ end____ width___ exp.time_
 69 omega   85.00  136.00   1.0000    2.0000
omega____ theta____ kappa____ phi______ frames
    -      112.0000   77.0000   30.0000 51

#__ type_ start__ end____ width___ exp.time_
 70 omega   86.00  121.00   1.0000    2.0000
omega____ theta____ kappa____ phi______ frames
    -      112.0000   61.0000   30.0000 35

#__ type_ start__ end____ width___ exp.time_
 71 omega   83.00  132.00   1.0000    2.0000
omega____ theta____ kappa____ phi______ frames
    -      112.0000   61.0000   90.0000 49

#__ type_ start__ end____ width___ exp.time_
 72 omega   80.00  122.00   1.0000    2.0000
omega____ theta____ kappa____ phi______ frames
    -      112.0000   77.0000  120.0000 42

#__ type_ start__ end____ width___ exp.time_
 73 omega   79.00  114.00   1.0000    2.0000
omega____ theta____ kappa____ phi______ frames
    -      112.0000   77.0000   60.0000 35

#__ type_ start__ end____ width___ exp.time_
 74 omega   79.00  105.00   1.0000    2.0000
omega____ theta____ kappa____ phi______ frames
    -      112.0000   77.0000   90.0000 26

#__ type_ start__ end____ width___ exp.time_
 75 omega   70.00   96.00   1.0000    2.0000
omega____ theta____ kappa____ phi______ frames
    -      102.0000   77.0000   56.3587 26

#__ type_ start__ end____ width___ exp.time_
 76 omega   65.00   91.00   1.0000    2.0000
omega____ theta____ kappa____ phi______ frames
    -       94.0000   61.0000  122.5478 26

#__ type_ start__ end____ width___ exp.time_
 77 omega   38.00   65.00   1.0000    1.0000
omega____ theta____ kappa____ phi______ frames
    -       70.0000   77.0000   37.6963 27

#__ type_ start__ end____ width___ exp.time_
 78 omega   57.00  113.00   1.0000    2.0000
omega____ theta____ kappa____ phi______ frames
    -       90.0000   77.0000   16.6754 56

#__ type_ start__ end____ width___ exp.time_
 79 omega   79.00  128.00   1.0000    2.0000
omega____ theta____ kappa____ phi______ frames
    -      112.0000   77.0000  -30.0000 49

#__ type_ start__ end____ width___ exp.time_
 80 omega   79.00  128.00   1.0000    2.0000
omega____ theta____ kappa____ phi______ frames
    -      112.0000   77.0000  -60.0000 49

#__ type_ start__ end____ width___ exp.time_
 81 omega   80.00  105.00   1.0000    2.0000
omega____ theta____ kappa____ phi______ frames
    -      112.0000   77.0000 -150.0000 25

#__ type_ start__ end____ width___ exp.time_
 82 omega   81.00  114.00   1.0000    2.0000
omega____ theta____ kappa____ phi______ frames
    -      112.0000   77.0000 -180.0000 33

#__ type_ start__ end____ width___ exp.time_
 83 omega   49.00   76.00   1.0000    2.0000
omega____ theta____ kappa____ phi______ frames
    -       78.0000   68.0000  -81.6587 27

#__ type_ start__ end____ width___ exp.time_
 84 omega   65.00   93.00   1.0000    2.0000
omega____ theta____ kappa____ phi______ frames
    -       94.0000   62.0000  -57.1585 28

#__ type_ start__ end____ width___ exp.time_
 85 omega   49.00   76.00   1.0000    2.0000
omega____ theta____ kappa____ phi______ frames
    -       78.0000   66.0000   -8.9138 27

#__ type_ start__ end____ width___ exp.time_
 86 omega   45.00   71.00   1.0000    1.0000
omega____ theta____ kappa____ phi______ frames
    -       74.0000   67.0000  -51.4983 26

#__ type_ start__ end____ width___ exp.time_
 87 omega   38.00   65.00   1.0000    1.0000
omega____ theta____ kappa____ phi______ frames
    -       66.0000   76.0000   13.0590 27

#__ type_ start__ end____ width___ exp.time_
 88 omega   30.00   56.00   1.0000    1.0000
omega____ theta____ kappa____ phi______ frames
    -       62.0000   77.0000   -2.2622 26

#__ type_ start__ end____ width___ exp.time_
 89 omega   34.00   60.00   1.0000    1.0000
omega____ theta____ kappa____ phi______ frames
    -       66.0000   75.0000  -40.6610 26

#__ type_ start__ end____ width___ exp.time_
 90 omega   33.00   59.00   1.0000    1.0000
omega____ theta____ kappa____ phi______ frames
    -       66.0000   77.0000  -72.0512 26

#__ type_ start__ end____ width___ exp.time_
 91 omega   44.00   70.00   1.0000    1.0000
omega____ theta____ kappa____ phi______ frames
    -       70.0000   71.0000 -132.5555 26

#__ type_ start__ end____ width___ exp.time_
 92 omega   42.00   68.00   1.0000    1.0000
omega____ theta____ kappa____ phi______ frames
    -       74.0000   75.0000 -172.2673 26

#__ type_ start__ end____ width___ exp.time_
 93 omega   34.00   60.00   1.0000    1.0000
omega____ theta____ kappa____ phi______ frames
    -       66.0000   73.0000 -167.5170 26

#__ type_ start__ end____ width___ exp.time_
 94 omega   21.00   46.00   1.0000    1.0000
omega____ theta____ kappa____ phi______ frames
    -       54.0000   78.0000 -141.1893 25

#__ type_ start__ end____ width___ exp.time_
 95 omega   21.00   46.00   1.0000    1.0000
omega____ theta____ kappa____ phi______ frames
    -       54.0000   79.0000 -100.4061 25

#__ type_ start__ end____ width___ exp.time_
 96 omega   20.00   45.00   1.0000    1.0000
omega____ theta____ kappa____ phi______ frames
    -       54.0000   81.0000  -74.9692 25

#__ type_ start__ end____ width___ exp.time_
 97 omega   14.00   39.00   1.0000    1.0000
omega____ theta____ kappa____ phi______ frames
    -       46.0000   81.0000  -90.2238 25

#__ type_ start__ end____ width___ exp.time_
 98 omega   17.00   42.00   1.0000    1.0000
omega____ theta____ kappa____ phi______ frames
    -       50.0000   80.0000   56.4979 25

#__ type_ start__ end____ width___ exp.time_
 99 omega   35.00   61.00   1.0000    1.0000
omega____ theta____ kappa____ phi______ frames
    -       66.0000   76.0000   72.6085 26

#__ type_ start__ end____ width___ exp.time_
100 omega   16.00   41.00   1.0000    1.0000
omega____ theta____ kappa____ phi______ frames
    -       50.0000   81.0000  108.0279 25

#__ type_ start__ end____ width___ exp.time_
101 omega   58.00  147.00   1.0000    2.0000
omega____ theta____ kappa____ phi______ frames
    -      112.0000  178.0000 -150.0000 89
;
_diffrn_measurement_device 'four-circle diffractometer'
_diffrn_measurement_device_type 'SuperNova, Dual, Cu at zero, Atlas'
_diffrn_measurement_method '\w scans'
_diffrn_orient_matrix_UB_11 -0.0856954000
_diffrn_orient_matrix_UB_12 0.0694607000
_diffrn_orient_matrix_UB_13 -0.0523885000
_diffrn_orient_matrix_UB_21 -0.1319050000
_diffrn_orient_matrix_UB_22 -0.0989702000
_diffrn_orient_matrix_UB_23 -0.0578886000
_diffrn_orient_matrix_UB_31 -0.0918657000
_diffrn_orient_matrix_UB_32 0.0555004000
_diffrn_orient_matrix_UB_33 0.0925293000
_diffrn_radiation_monochromator mirror
_diffrn_radiation_probe x-ray
_diffrn_radiation_type CuK\a
_diffrn_radiation_wavelength 1.54184
_diffrn_reflns_av_R_equivalents 0.0484
_diffrn_reflns_av_unetI/netI 0.0244
_diffrn_reflns_Laue_measured_fraction_full 1.000
_diffrn_reflns_Laue_measured_fraction_max 0.994
_diffrn_reflns_limit_h_max 10
_diffrn_reflns_limit_h_min -10
_diffrn_reflns_limit_k_max 16
_diffrn_reflns_limit_k_min -16
_diffrn_reflns_limit_l_max 18
_diffrn_reflns_limit_l_min -18
_diffrn_reflns_number 34751
_diffrn_reflns_point_group_measured_fraction_full 1.000
_diffrn_reflns_point_group_measured_fraction_max 0.994
_diffrn_reflns_theta_full 67.684
_diffrn_reflns_theta_max 76.386
_diffrn_reflns_theta_min 3.473
_diffrn_source 'sealed X-ray tube'
_diffrn_source_type 'SuperNova (Cu) X-ray Source'
_exptl_absorpt_coefficient_mu 38.201
_exptl_absorpt_correction_T_max 0.331
_exptl_absorpt_correction_T_min 0.064
_exptl_absorpt_correction_type gaussian
_exptl_absorpt_process_details
;
CrysAlisPro, Agilent Technologies,
Version 1.171.37.35 (release 13-08-2014 CrysAlis171 .NET)
(compiled Aug 13 2014,18:06:01)
Numerical absorption correction based on gaussian integration over
			a multifaceted crystal model
Empirical absorption correction using spherical harmonics,
 implemented in SCALE3 ABSPACK scaling algorithm.
;
_exptl_crystal_colour 'clear red'
_exptl_crystal_colour_lustre clear
_exptl_crystal_colour_primary red
_exptl_crystal_density_diffrn 2.399
_exptl_crystal_description plate
_exptl_crystal_F_000 936
_exptl_crystal_preparation
'dppn and bismuth (III) iodide were separately dissolved in minimum amounts of NMP and layered'
_exptl_crystal_recrystallization_method 'Layered in NMP'
_exptl_crystal_size_max 0.1848
_exptl_crystal_size_mid 0.1144
_exptl_crystal_size_min 0.0663
_refine_diff_density_max 1.318
_refine_diff_density_min -2.146
_refine_diff_density_rms 0.138
_refine_ls_extinction_method none
_refine_ls_goodness_of_fit_ref 1.038
_refine_ls_hydrogen_treatment constr
_refine_ls_matrix_type full
_refine_ls_number_parameters 335
_refine_ls_number_reflns 5910
_refine_ls_number_restraints 0
_refine_ls_restrained_S_all 1.038
_refine_ls_R_factor_all 0.0299
_refine_ls_R_factor_gt 0.0283
_refine_ls_shift/su_max 0.002
_refine_ls_shift/su_mean 0.000
_refine_ls_structure_factor_coef Fsqd
_refine_ls_weighting_details 'w=1/[\s^2^(Fo^2^)+(0.0433P)^2^+3.5807P] where P=(Fo^2^+2Fc^2^)/3'
_refine_ls_weighting_scheme calc
_refine_ls_wR_factor_gt 0.0738
_refine_ls_wR_factor_ref 0.0751
_reflns_Friedel_coverage 0.000
_reflns_number_gt 5632
_reflns_number_total 5910
_reflns_threshold_expression 'I > 2\s(I)'
_cod_data_source_file ic5b02749_si_003.cif
_cod_data_source_block xstr0410b
_cod_original_cell_volume 1413.62(6)
_cod_database_code 4347121
_chemical_oxdiff_formula 'Bi I3 C27 H21 N5 O'
_shelx_space_group_comment
;
The symmetry employed for this shelxl refinement is uniquely defined
by the following loop, which should always be used as a source of
symmetry information in preference to the above space-group names.
They are only intended as comments.
;
_reflns_odcompleteness_completeness 100.00
_reflns_odcompleteness_iscentric 1
_reflns_odcompleteness_theta 66.97
_olex2_refinement_description
;
1. Fixed Uiso
 At 1.2 times of:
  All C(H) groups, All C(H,H) groups
 At 1.5 times of:
  All C(H,H,H) groups
2.a Secondary CH2 refined with riding coordinates:
 C2A(H2AA,H2AB), C4A(H4AA,H4AB), C3A(H3AA,H3AB)
2.b Aromatic/amide H refined with riding coordinates:
 C19(H19), C1(H1), C22(H22), C10(H10), C14(H14), C21(H21), C20(H20), C17(H17),
 C2(H2), C3(H3), C9(H9), C8(H8)
2.c Idealised Me refined as rotating group:
 C5A(H5AA,H5AB,H5AC)
;
_shelx_shelxl_version_number 2014/7
_olex2_date_sample_data_collection 2015-04-07
_olex2_exptl_crystal_mounting_method 'mounted on a nylon loop'
_olex2_submission_original_sample_id BiI3dppn
_olex2_submission_special_instructions 'No special instructions were received'

loop_
_space_group_symop_operation_xyz
'x, y, z'
'-x, -y, -z'

loop_
_atom_site_label
_atom_site_type_symbol
_atom_site_fract_x
_atom_site_fract_y
_atom_site_fract_z
_atom_site_U_iso_or_equiv
_atom_site_adp_type
_atom_site_occupancy
_atom_site_site_symmetry_order
_atom_site_calc_flag
_atom_site_refinement_flags_posn
Bi1 Bi 0.37482(2) 0.34216(2) 0.65065(2) 0.02738(6) Uani 1 1 d .
I2 I 0.68014(4) 0.48428(3) 0.71884(3) 0.04276(9) Uani 1 1 d .
I1 I 0.40115(5) 0.22146(3) 0.42495(2) 0.04687(9) Uani 1 1 d .
I3 I 0.43564(5) 0.16554(3) 0.73260(3) 0.04592(9) Uani 1 1 d .
O1A O 0.0876(4) 0.2808(3) 0.6030(3) 0.0424(8) Uani 1 1 d .
N4 N -0.0535(4) 0.7708(3) 0.9943(3) 0.0293(7) Uani 1 1 d .
N1 N 0.2391(4) 0.5140(3) 0.6518(3) 0.0290(7) Uani 1 1 d .
N3 N -0.0842(4) 0.8208(3) 0.8190(3) 0.0283(7) Uani 1 1 d .
N2 N 0.2803(5) 0.4730(3) 0.8242(3) 0.0298(7) Uani 1 1 d .
C6 C 0.1828(5) 0.5535(4) 0.8239(3) 0.0275(8) Uani 1 1 d .
C13 C -0.2815(5) 1.0252(4) 1.0855(3) 0.0297(9) Uani 1 1 d .
C11 C 0.0098(5) 0.7096(4) 0.9101(3) 0.0273(8) Uani 1 1 d .
C19 C -0.3749(5) 1.1494(4) 1.0026(4) 0.0334(9) Uani 1 1 d .
H19 H -0.3829 1.1687 0.9457 0.040 Uiso 1 1 calc R
C5 C 0.1610(5) 0.5756(4) 0.7314(3) 0.0267(8) Uani 1 1 d .
C1 C 0.2250(6) 0.5355(4) 0.5681(3) 0.0308(9) Uani 1 1 d .
H1 H 0.2811 0.4923 0.5126 0.037 Uiso 1 1 calc R
C22 C -0.3527(6) 1.0975(4) 1.1740(4) 0.0351(10) Uani 1 1 d .
H22 H -0.3453 1.0816 1.2328 0.042 Uiso 1 1 calc R
C15 C -0.1349(5) 0.8606(4) 0.9939(4) 0.0285(8) Uani 1 1 d .
C12 C -0.0076(5) 0.7331(4) 0.8201(3) 0.0262(8) Uani 1 1 d .
C10 C 0.3074(6) 0.4538(4) 0.9089(4) 0.0353(10) Uani 1 1 d .
H10 H 0.3760 0.3965 0.9083 0.042 Uiso 1 1 calc R
C4 C 0.0659(5) 0.6620(4) 0.7294(3) 0.0267(8) Uani 1 1 d .
C14 C -0.2019(5) 0.9304(4) 1.0820(4) 0.0313(9) Uani 1 1 d .
H14 H -0.1931 0.9131 1.1401 0.038 Uiso 1 1 calc R
C1A C -0.0009(5) 0.2202(4) 0.6245(4) 0.0340(9) Uani 1 1 d .
C21 C -0.4310(6) 1.1890(4) 1.1751(4) 0.0362(10) Uani 1 1 d .
H21 H -0.4784 1.2357 1.2342 0.043 Uiso 1 1 calc R
C18 C -0.2926(5) 1.0520(4) 0.9975(4) 0.0306(9) Uani 1 1 d .
C20 C -0.4419(5) 1.2147(4) 1.0882(4) 0.0361(10) Uani 1 1 d .
H20 H -0.4969 1.2786 1.0899 0.043 Uiso 1 1 calc R
C7 C 0.1084(5) 0.6177(4) 0.9098(3) 0.0277(8) Uani 1 1 d .
C17 C -0.2267(5) 0.9824(4) 0.9097(4) 0.0312(9) Uani 1 1 d .
H17 H -0.2356 0.9997 0.8516 0.037 Uiso 1 1 calc R
C16 C -0.1476(5) 0.8871(4) 0.9060(3) 0.0283(8) Uani 1 1 d .
C2 C 0.1313(6) 0.6186(4) 0.5597(4) 0.0336(9) Uani 1 1 d .
H2 H 0.1238 0.6321 0.4995 0.040 Uiso 1 1 calc R
C3 C 0.0491(5) 0.6814(4) 0.6399(4) 0.0308(9) Uani 1 1 d .
H3 H -0.0181 0.7372 0.6348 0.037 Uiso 1 1 calc R
C9 C 0.2388(6) 0.5149(5) 0.9977(4) 0.0388(10) Uani 1 1 d .
H9 H 0.2611 0.5002 1.0571 0.047 Uiso 1 1 calc R
C8 C 0.1387(6) 0.5965(4) 0.9978(4) 0.0358(10) Uani 1 1 d .
H8 H 0.0899 0.6387 1.0575 0.043 Uiso 1 1 calc R
N1A N -0.0984(5) 0.1327(4) 0.5542(3) 0.0402(9) Uani 1 1 d .
C2A C -0.0175(7) 0.2367(6) 0.7331(4) 0.0463(12) Uani 1 1 d .
H2AA H -0.0691 0.3081 0.7709 0.056 Uiso 1 1 calc R
H2AB H 0.0871 0.2411 0.7746 0.056 Uiso 1 1 calc R
C5A C -0.1255(9) 0.1014(5) 0.4424(5) 0.0558(15) Uani 1 1 d .
H5AA H -0.2245 0.1306 0.4244 0.084 Uiso 1 1 calc GR
H5AB H -0.1327 0.0171 0.4019 0.084 Uiso 1 1 calc GR
H5AC H -0.0376 0.1353 0.4255 0.084 Uiso 1 1 calc GR
C4A C -0.2007(8) 0.0820(7) 0.5988(6) 0.066(2) Uani 1 1 d .
H4AA H -0.2049 -0.0034 0.5630 0.079 Uiso 1 1 calc R
H4AB H -0.3093 0.1063 0.5936 0.079 Uiso 1 1 calc R
C3A C -0.1204(7) 0.1301(7) 0.7140(5) 0.0618(18) Uani 1 1 d .
H3AA H -0.2000 0.1513 0.7615 0.074 Uiso 1 1 calc R
H3AB H -0.0550 0.0728 0.7251 0.074 Uiso 1 1 calc R

loop_
_atom_site_aniso_label
_atom_site_aniso_U_11
_atom_site_aniso_U_22
_atom_site_aniso_U_33
_atom_site_aniso_U_23
_atom_site_aniso_U_13
_atom_site_aniso_U_12
Bi1 0.02833(10) 0.03048(9) 0.02529(9) 0.01464(7) 0.00325(6) 0.00072(6)
I2 0.03351(16) 0.0587(2) 0.03667(16) 0.02422(15) -0.00109(12) -0.01145(14)
I1 0.0567(2) 0.05317(19) 0.02815(15) 0.01499(14) 0.01025(14) 0.00524(15)
I3 0.0580(2) 0.04609(18) 0.04523(19) 0.02999(15) 0.01077(15) 0.01081(15)
O1A 0.0327(17) 0.052(2) 0.052(2) 0.0341(18) -0.0021(15) -0.0086(15)
N4 0.0273(17) 0.0331(18) 0.0281(18) 0.0147(15) 0.0036(14) -0.0030(14)
N1 0.0297(18) 0.0315(18) 0.0287(18) 0.0166(15) 0.0033(14) -0.0003(14)
N3 0.0257(17) 0.0309(17) 0.0275(17) 0.0136(15) 0.0006(14) -0.0027(14)
N2 0.0331(19) 0.0355(19) 0.0227(17) 0.0148(15) 0.0045(14) 0.0030(15)
C6 0.0253(19) 0.0288(19) 0.028(2) 0.0146(17) -0.0016(16) -0.0048(15)
C13 0.024(2) 0.033(2) 0.029(2) 0.0114(17) 0.0049(16) -0.0043(16)
C11 0.0240(19) 0.030(2) 0.027(2) 0.0128(17) 0.0030(16) -0.0031(16)
C19 0.027(2) 0.034(2) 0.036(2) 0.0137(19) 0.0010(18) -0.0026(17)
C5 0.0266(19) 0.0288(19) 0.0249(19) 0.0136(16) 0.0003(15) -0.0059(16)
C1 0.037(2) 0.035(2) 0.024(2) 0.0163(17) 0.0075(17) 0.0015(18)
C22 0.031(2) 0.037(2) 0.032(2) 0.0110(19) 0.0046(18) -0.0040(18)
C15 0.0247(19) 0.030(2) 0.030(2) 0.0133(17) 0.0032(16) -0.0039(16)
C12 0.0211(18) 0.031(2) 0.0264(19) 0.0140(17) 0.0000(15) -0.0048(15)
C10 0.040(2) 0.038(2) 0.029(2) 0.0179(19) 0.0007(19) 0.0047(19)
C4 0.0235(19) 0.0290(19) 0.028(2) 0.0137(17) 0.0022(16) -0.0042(15)
C14 0.030(2) 0.035(2) 0.027(2) 0.0128(18) 0.0045(17) -0.0025(17)
C1A 0.024(2) 0.047(3) 0.038(2) 0.025(2) 0.0041(18) 0.0056(18)
C21 0.029(2) 0.032(2) 0.037(2) 0.0066(19) 0.0074(19) -0.0056(17)
C18 0.0228(19) 0.032(2) 0.033(2) 0.0133(18) -0.0013(16) -0.0066(16)
C20 0.027(2) 0.030(2) 0.045(3) 0.012(2) 0.0014(19) -0.0033(17)
C7 0.029(2) 0.029(2) 0.0252(19) 0.0132(16) 0.0038(16) -0.0026(16)
C17 0.027(2) 0.034(2) 0.031(2) 0.0149(18) 0.0008(17) -0.0019(17)
C16 0.0235(19) 0.033(2) 0.027(2) 0.0130(17) 0.0005(15) -0.0063(16)
C2 0.039(2) 0.038(2) 0.028(2) 0.0195(19) 0.0038(18) 0.0016(19)
C3 0.033(2) 0.032(2) 0.030(2) 0.0164(18) 0.0025(17) -0.0010(17)
C9 0.046(3) 0.046(3) 0.029(2) 0.021(2) 0.004(2) 0.008(2)
C8 0.043(3) 0.041(2) 0.025(2) 0.0150(19) 0.0077(18) 0.001(2)
N1A 0.037(2) 0.050(2) 0.040(2) 0.029(2) -0.0012(18) -0.0089(18)
C2A 0.045(3) 0.063(3) 0.036(3) 0.027(3) 0.007(2) 0.012(3)
C5A 0.075(4) 0.052(3) 0.043(3) 0.027(3) -0.005(3) -0.012(3)
C4A 0.045(3) 0.102(5) 0.069(4) 0.062(4) -0.010(3) -0.029(3)
C3A 0.042(3) 0.105(5) 0.057(4) 0.054(4) 0.004(3) -0.011(3)

loop_
_atom_type_symbol
_atom_type_description
_atom_type_scat_dispersion_real
_atom_type_scat_dispersion_imag
_atom_type_scat_source
C C 0.0181 0.0091 'International Tables Vol C Tables 4.2.6.8 and 6.1.1.4'
H H 0.0000 0.0000 'International Tables Vol C Tables 4.2.6.8 and 6.1.1.4'
Bi Bi -4.0111 8.9310 'International Tables Vol C Tables 4.2.6.8 and 6.1.1.4'
I I -0.3257 6.8362 'International Tables Vol C Tables 4.2.6.8 and 6.1.1.4'
N N 0.0311 0.0180 'International Tables Vol C Tables 4.2.6.8 and 6.1.1.4'
O O 0.0492 0.0322 'International Tables Vol C Tables 4.2.6.8 and 6.1.1.4'

loop_
_exptl_crystal_face_index_h
_exptl_crystal_face_index_k
_exptl_crystal_face_index_l
_exptl_crystal_face_perp_dist
_exptl_oxdiff_crystal_face_indexfrac_h
_exptl_oxdiff_crystal_face_indexfrac_k
_exptl_oxdiff_crystal_face_indexfrac_l
_exptl_oxdiff_crystal_face_x
_exptl_oxdiff_crystal_face_y
_exptl_oxdiff_crystal_face_z
3 -6 -1 0.0348 3.0053 -6.2690 -0.9663 -0.6424 0.2800 -0.7134
5 2 -2 0.1096 5.4444 1.6249 -1.7929 -0.2598 -0.7752 -0.5759
1 3 -9 0.0336 0.6927 3.4130 -9.3280 0.6664 0.1108 -0.7373
-4 -2 -3 0.0525 -4.0377 -2.2764 -3.0797 0.3492 0.9362 -0.0404
-2 5 -8 0.0430 -1.6030 5.3352 -8.1803 0.9365 0.1570 -0.3136
0 7 0 0.0359 0.1577 7.4928 0.0066 0.5066 -0.7627 0.4020
2 -4 -5 0.0366 2.3836 -4.2505 -4.7056 -0.2530 0.3787 -0.8903
-4 -3 7 0.0441 -3.9531 -3.3679 7.3782 -0.2817 0.4276 0.8589
2 -1 -8 0.0399 1.9089 -0.8995 -7.7403 0.1794 0.2853 -0.9415
0 1 8 0.0151 0.1325 0.9221 7.7202 -0.3518 -0.5556 0.7533

loop_
_geom_angle_atom_site_label_1
_geom_angle_atom_site_label_2
_geom_angle_atom_site_label_3
_geom_angle
I2 Bi1 I3 103.716(11)
I1 Bi1 I2 96.081(11)
I1 Bi1 I3 105.466(11)
O1A Bi1 I2 162.43(9)
O1A Bi1 I1 88.91(9)
O1A Bi1 I3 91.08(8)
O1A Bi1 N1 74.17(12)
O1A Bi1 N2 79.50(13)
N1 Bi1 I2 88.39(8)
N1 Bi1 I1 98.89(9)
N1 Bi1 I3 151.26(8)
N1 Bi1 N2 64.95(12)
N2 Bi1 I2 91.30(9)
N2 Bi1 I1 162.10(8)
N2 Bi1 I3 88.48(8)
C1A O1A Bi1 134.2(3)
C11 N4 C15 116.6(4)
C5 N1 Bi1 119.2(3)
C1 N1 Bi1 120.9(3)
C1 N1 C5 119.2(4)
C12 N3 C16 117.0(4)
C6 N2 Bi1 117.7(3)
C10 N2 Bi1 122.4(3)
C10 N2 C6 119.3(4)
N2 C6 C5 117.8(4)
N2 C6 C7 121.8(4)
C7 C6 C5 120.4(4)
C22 C13 C18 118.5(4)
C14 C13 C22 122.1(4)
C14 C13 C18 119.4(4)
N4 C11 C12 122.6(4)
N4 C11 C7 118.7(4)
C12 C11 C7 118.6(4)
C20 C19 C18 120.6(5)
N1 C5 C6 118.3(4)
N1 C5 C4 121.8(4)
C4 C5 C6 119.8(4)
N1 C1 C2 122.4(4)
C21 C22 C13 120.9(5)
N4 C15 C14 119.3(4)
N4 C15 C16 121.0(4)
C14 C15 C16 119.6(4)
N3 C12 C11 121.5(4)
N3 C12 C4 118.6(4)
C11 C12 C4 119.8(4)
N2 C10 C9 122.2(4)
C5 C4 C12 120.5(4)
C5 C4 C3 118.2(4)
C3 C4 C12 121.2(4)
C13 C14 C15 120.8(4)
O1A C1A N1A 124.4(5)
O1A C1A C2A 126.2(5)
N1A C1A C2A 109.4(4)
C22 C21 C20 120.2(5)
C19 C18 C13 118.5(4)
C17 C18 C13 119.9(4)
C17 C18 C19 121.6(4)
C19 C20 C21 121.2(5)
C6 C7 C11 120.7(4)
C6 C7 C8 118.1(4)
C8 C7 C11 121.1(4)
C18 C17 C16 120.7(4)
N3 C16 C15 121.1(4)
N3 C16 C17 119.2(4)
C17 C16 C15 119.6(4)
C3 C2 C1 119.1(4)
C2 C3 C4 119.3(4)
C8 C9 C10 118.8(4)
C9 C8 C7 119.8(4)
C1A N1A C5A 123.7(4)
C1A N1A C4A 114.3(5)
C5A N1A C4A 121.1(5)
C1A C2A C3A 104.4(5)
N1A C4A C3A 103.1(5)
C2A C3A C4A 104.5(5)

loop_
_geom_bond_atom_site_label_1
_geom_bond_atom_site_label_2
_geom_bond_distance
Bi1 I2 2.9625(3)
Bi1 I1 2.9600(4)
Bi1 I3 3.0225(3)
Bi1 O1A 2.483(3)
Bi1 N1 2.517(4)
Bi1 N2 2.574(4)
O1A C1A 1.249(6)
N4 C11 1.317(6)
N4 C15 1.365(6)
N1 C5 1.348(6)
N1 C1 1.341(6)
N3 C12 1.324(6)
N3 C16 1.362(6)
N2 C6 1.345(6)
N2 C10 1.337(6)
C6 C5 1.468(6)
C6 C7 1.397(6)
C13 C22 1.432(7)
C13 C14 1.396(7)
C13 C18 1.445(6)
C11 C12 1.444(6)
C11 C7 1.466(6)
C19 C18 1.430(7)
C19 C20 1.361(7)
C5 C4 1.400(6)
C1 C2 1.387(7)
C22 C21 1.362(7)
C15 C14 1.399(6)
C15 C16 1.440(6)
C12 C4 1.460(6)
C10 C9 1.391(7)
C4 C3 1.406(6)
C1A N1A 1.315(7)
C1A C2A 1.508(7)
C21 C20 1.421(7)
C18 C17 1.391(7)
C7 C8 1.401(6)
C17 C16 1.398(6)
C2 C3 1.380(7)
C9 C8 1.368(7)
N1A C5A 1.456(7)
N1A C4A 1.462(7)
C2A C3A 1.527(9)
C4A C3A 1.535(9)
